data_7135495
loop_
_publ_author_name
'Meena, Shivam A.'
'Thakur, Deepika'
'Tripathi, Surya P.'
'Ranjan, Rahul'
'Verma, Akhilesh K.'

_publ_section_title
;
 Photocatalytic oxidative cyclopropanation of aza-1,6-enynes: construction
 of 3-aza-bicyclo[3.1.0]hexane derivatives.
;
_journal_issue 8
_journal_name_full 'Chemical communications (Cambridge, England)'
_journal_page_first 2641
_journal_page_last 2645
_journal_paper_doi 10.1039/d5cc04935k
_journal_volume 62
_journal_year 2026
_chemical_formula_moiety 'C20 H15 N O5'
_chemical_formula_sum 'C20 H15 N O5'
_chemical_formula_weight 349.33
_space_group_crystal_system monoclinic
_space_group_IT_number 14
_space_group_name_Hall '-P 2ybc'
_space_group_name_H-M_alt 'P 1 21/c 1'
_atom_sites_solution_hydrogens geom
_atom_sites_solution_primary dual
_audit_creation_date 2025-06-24
_audit_creation_method
;
Olex2 1.5
(compiled 2023.03.06 svn.rbb2c1857 for OlexSys, GUI svn.r6748)
;
_audit_update_record
;
2025-06-24 deposited with the CCDC.	2025-12-17 downloaded from the CCDC.
;
_cell_angle_alpha 90
_cell_angle_beta 105.888(7)
_cell_angle_gamma 90
_cell_formula_units_Z 4
_cell_length_a 9.5100(6)
_cell_length_b 23.2440(13)
_cell_length_c 7.6943(6)
_cell_measurement_reflns_used 4569
_cell_measurement_temperature 293(2)
_cell_measurement_theta_max 29.5220
_cell_measurement_theta_min 2.4440
_cell_volume 1635.9(2)
_computing_cell_refinement 'CrysAlisPro 1.171.43.106a (Rigaku OD, 2024)'
_computing_data_collection 'CrysAlisPro 1.171.43.106a (Rigaku OD, 2024)'
_computing_data_reduction 'CrysAlisPro 1.171.43.106a (Rigaku OD, 2024)'
_computing_molecular_graphics 'Olex2 1.5 (Dolomanov et al., 2009)'
_computing_publication_material 'Olex2 1.5 (Dolomanov et al., 2009)'
_computing_structure_refinement 'SHELXL 2016/4 (Sheldrick, 2015)'
_computing_structure_solution 'SHELXT 2014/5 (Sheldrick, 2014)'
_diffrn_ambient_temperature 293(2)
_diffrn_detector 'Hybrid Pixel Array Detector'
_diffrn_detector_area_resol_mean 10.0000
_diffrn_detector_type HyPix
_diffrn_measured_fraction_theta_full 1.000
_diffrn_measured_fraction_theta_max 1.000
_diffrn_measurement_details
;
List of Runs (angles in degrees, time in seconds):

  # Type    Start    End  Width  t~exp~   \w     \q     \k     \f   Frames
#--------------------------------------------------------------------------
  1  \w     12.00  65.00   0.50    5.00    --    6.31  19.00  90.00  106
  2  \w    -59.00  29.00   0.50    5.00    --    6.31 -77.00 -30.00  176
  3  \w    -22.00   3.00   0.50    5.00    --   -5.22 -99.00 -60.00   50
  4  \w    -14.00  16.00   0.50    5.00    --   -5.22 -99.00-180.00   60
;
_diffrn_measurement_device 'four-circle diffractometer'
_diffrn_measurement_device_type 'XtaLAB Synergy, Single source at home/near, HyPix'
_diffrn_measurement_method '\w scans'
_diffrn_orient_matrix_type 'CrysAlisPro convention (1999,Acta A55,543-557)'
_diffrn_orient_matrix_UB_11 0.0407210000
_diffrn_orient_matrix_UB_12 0.0240350000
_diffrn_orient_matrix_UB_13 -0.0159203000
_diffrn_orient_matrix_UB_21 0.0541286000
_diffrn_orient_matrix_UB_22 -0.0187728000
_diffrn_orient_matrix_UB_23 -0.0155674000
_diffrn_orient_matrix_UB_31 -0.0377526000
_diffrn_orient_matrix_UB_32 -0.0009679000
_diffrn_orient_matrix_UB_33 -0.0932064000
_diffrn_radiation_monochromator mirror
_diffrn_radiation_probe x-ray
_diffrn_radiation_type 'Mo K\a'
_diffrn_radiation_wavelength 0.71073
_diffrn_reflns_av_R_equivalents 0.0481
_diffrn_reflns_av_unetI/netI 0.0515
_diffrn_reflns_Laue_measured_fraction_full 1.000
_diffrn_reflns_Laue_measured_fraction_max 1.000
_diffrn_reflns_limit_h_max 11
_diffrn_reflns_limit_h_min -11
_diffrn_reflns_limit_k_max 29
_diffrn_reflns_limit_k_min -24
_diffrn_reflns_limit_l_max 9
_diffrn_reflns_limit_l_min -9
_diffrn_reflns_number 10060
_diffrn_reflns_point_group_measured_fraction_full 1.000
_diffrn_reflns_point_group_measured_fraction_max 1.000
_diffrn_reflns_theta_full 25.242
_diffrn_reflns_theta_max 26.366
_diffrn_reflns_theta_min 2.227
_diffrn_source 'micro-focus sealed X-ray tube'
_diffrn_source_type 'PhotonJet (Mo) X-ray Source'
_exptl_absorpt_coefficient_mu 0.103
_exptl_absorpt_correction_T_max 1.00000
_exptl_absorpt_correction_T_min 0.24966
_exptl_absorpt_correction_type multi-scan
_exptl_absorpt_process_details
;
CrysAlisPro 1.171.43.106a (Rigaku Oxford Diffraction, 2024)
Empirical absorption correction using spherical harmonics,
implemented in SCALE3 ABSPACK scaling algorithm.
;
_exptl_crystal_density_diffrn 1.418
_exptl_crystal_description block
_exptl_crystal_F_000 728
_refine_diff_density_max 0.146
_refine_diff_density_min -0.198
_refine_diff_density_rms 0.042
_refine_ls_extinction_method none
_refine_ls_goodness_of_fit_ref 1.044
_refine_ls_hydrogen_treatment constr
_refine_ls_matrix_type full
_refine_ls_number_parameters 236
_refine_ls_number_reflns 3333
_refine_ls_number_restraints 0
_refine_ls_restrained_S_all 1.044
_refine_ls_R_factor_all 0.0649
_refine_ls_R_factor_gt 0.0453
_refine_ls_shift/su_max 0.001
_refine_ls_shift/su_mean 0.000
_refine_ls_structure_factor_coef Fsqd
_refine_ls_weighting_details 'w=1/[\s^2^(Fo^2^)+(0.0579P)^2^+0.1633P] where P=(Fo^2^+2Fc^2^)/3'
_refine_ls_weighting_scheme calc
_refine_ls_wR_factor_gt 0.1149
_refine_ls_wR_factor_ref 0.1263
_reflns_Friedel_coverage 0.000
_reflns_number_gt 2427
_reflns_number_total 3333
_reflns_threshold_expression 'I > 2\s(I)'
_cod_data_source_file d5cc04935k2.cif
_cod_data_source_block dioxo_auto
_cod_database_code 7135495
_shelx_shelxl_version_number 2016/4
_chemical_oxdiff_formula 'C H N O'
_chemical_oxdiff_usercomment 24-06-2025
_shelx_space_group_comment
;
The symmetry employed for this shelxl refinement is uniquely defined
by the following loop, which should always be used as a source of
symmetry information in preference to the above space-group names.
They are only intended as comments.
;
_olex2_refinement_description
;
1. Fixed Uiso
 At 1.2 times of:
  All C(H) groups, All C(H,H) groups
 At 1.5 times of:
  All C(H,H,H) groups
2.a Secondary CH2 refined with riding coordinates:
 C00J(H00A,H00C), C00Q(H00G,H00J)
2.b Aromatic/amide H refined with riding coordinates:
 C00B(H00B), C00H(H00H), C00I(H00I), C00K(H00K), C00L(H00L), C00M(H00M),
 C00N(H00N), C00O(H00O)
2.c Idealised Me refined as rotating group:
 C00P(H00D,H00E,H00F)
;
_olex2_submission_special_instructions 'No special instructions were received'
_oxdiff_exptl_absorpt_empirical_details
;
Empirical correction (ABSPACK) includes:
- Absorption correction using spherical harmonics
- Frame scaling
;
_oxdiff_exptl_absorpt_empirical_full_max 3.608
_oxdiff_exptl_absorpt_empirical_full_min 0.304

loop_
_space_group_symop_operation_xyz
'x, y, z'
'-x, y+1/2, -z+1/2'
'-x, -y, -z'
'x, -y-1/2, z-1/2'

loop_
_atom_site_label
_atom_site_type_symbol
_atom_site_fract_x
_atom_site_fract_y
_atom_site_fract_z
_atom_site_U_iso_or_equiv
_atom_site_adp_type
_atom_site_occupancy
_atom_site_site_symmetry_order
_atom_site_calc_flag
_atom_site_refinement_flags_posn
_atom_site_refinement_flags_adp
_atom_site_refinement_flags_occupancy
_atom_site_disorder_assembly
_atom_site_disorder_group
O001 O 0.11645(13) 0.54511(5) 0.60932(17) 0.0497(3) Uani 1 1 d . . . . .
O002 O 0.12593(14) 0.37423(5) 0.27044(17) 0.0567(4) Uani 1 1 d . . . . .
O003 O 0.31607(16) 0.46920(5) 0.18517(19) 0.0649(4) Uani 1 1 d . . . . .
O004 O 0.05230(14) 0.68016(5) 0.2529(2) 0.0692(4) Uani 1 1 d . . . . .
N005 N 0.21033(15) 0.49221(5) 0.41239(19) 0.0438(3) Uani 1 1 d . . . . .
O006 O 0.17223(17) 0.29171(5) 0.4438(2) 0.0722(4) Uani 1 1 d . . . . .
C007 C 0.25573(17) 0.66560(6) 0.5045(2) 0.0424(4) Uani 1 1 d . . . . .
C008 C 0.14458(17) 0.54038(6) 0.4666(2) 0.0407(4) Uani 1 1 d . . . . .
C009 C 0.11555(17) 0.58292(7) 0.3160(2) 0.0432(4) Uani 1 1 d . . . . .
C00A C 0.19789(18) 0.38775(7) 0.4444(2) 0.0449(4) Uani 1 1 d . . . . .
C00B C 0.38112(18) 0.63258(7) 0.5699(2) 0.0465(4) Uani 1 1 d . . . . .
H00B H 0.385819 0.595813 0.524175 0.056 Uiso 1 1 calc R U . . .
C00C C 0.13278(17) 0.64604(7) 0.3527(2) 0.0454(4) Uani 1 1 d . . . . .
C00D C 0.17351(19) 0.55605(7) 0.1675(2) 0.0451(4) Uani 1 1 d . . . . .
C00E C 0.24324(18) 0.44082(7) 0.5171(2) 0.0441(4) Uani 1 1 d . . . . .
C00F C 0.24207(19) 0.50077(7) 0.2471(2) 0.0470(4) Uani 1 1 d . . . . .
C00G C 0.22599(19) 0.33889(7) 0.5487(3) 0.0511(4) Uani 1 1 d . . . . .
C00H C 0.4984(2) 0.65385(8) 0.7018(3) 0.0545(5) Uani 1 1 d . . . . .
H00H H 0.581970 0.631559 0.744469 0.065 Uiso 1 1 calc R U . . .
C00I C 0.3188(2) 0.44278(7) 0.7001(2) 0.0531(5) Uani 1 1 d . . . . .
H00I H 0.353041 0.477873 0.753035 0.064 Uiso 1 1 calc R U . . .
C00J C 0.0118(2) 0.55986(8) 0.1472(2) 0.0530(5) Uani 1 1 d . . . . .
H00A H -0.044140 0.587446 0.060972 0.064 Uiso 1 1 calc R U . . .
H00C H -0.039593 0.524460 0.156619 0.064 Uiso 1 1 calc R U . . .
C00K C 0.2517(2) 0.72051(7) 0.5751(3) 0.0549(5) Uani 1 1 d . . . . .
H00K H 0.168759 0.743200 0.533126 0.066 Uiso 1 1 calc R U . . .
C00L C 0.4916(2) 0.70806(9) 0.7702(3) 0.0621(5) Uani 1 1 d . . . . .
H00L H 0.570281 0.722244 0.860349 0.075 Uiso 1 1 calc R U . . .
C00M C 0.3689(2) 0.74141(8) 0.7059(3) 0.0652(6) Uani 1 1 d . . . . .
H00M H 0.365509 0.778307 0.751328 0.078 Uiso 1 1 calc R U . . .
C00N C 0.3433(2) 0.39355(8) 0.8033(3) 0.0605(5) Uani 1 1 d . . . . .
H00N H 0.392157 0.396082 0.925527 0.073 Uiso 1 1 calc R U . . .
C00O C 0.2965(2) 0.34007(8) 0.7285(3) 0.0614(5) Uani 1 1 d . . . . .
H00O H 0.312470 0.306715 0.797900 0.074 Uiso 1 1 calc R U . . .
C00P C 0.2446(2) 0.58950(9) 0.0478(3) 0.0590(5) Uani 1 1 d . . . . .
H00D H 0.195411 0.625678 0.017159 0.089 Uiso 1 1 calc R U . . .
H00E H 0.238591 0.567998 -0.060511 0.089 Uiso 1 1 calc R U . . .
H00F H 0.345420 0.596217 0.110237 0.089 Uiso 1 1 calc R U . . .
C00Q C 0.0914(2) 0.31420(8) 0.2748(3) 0.0649(5) Uani 1 1 d . . . . .
H00G H -0.012499 0.309299 0.259973 0.078 Uiso 1 1 calc R U . . .
H00J H 0.117054 0.294064 0.177339 0.078 Uiso 1 1 calc R U . . .

loop_
_atom_site_aniso_label
_atom_site_aniso_U_11
_atom_site_aniso_U_22
_atom_site_aniso_U_33
_atom_site_aniso_U_23
_atom_site_aniso_U_13
_atom_site_aniso_U_12
O001 0.0651(7) 0.0400(6) 0.0446(7) -0.0016(5) 0.0159(6) -0.0006(5)
O002 0.0739(8) 0.0377(6) 0.0502(8) -0.0036(5) 0.0033(6) -0.0034(6)
O003 0.0890(9) 0.0480(7) 0.0655(9) -0.0059(6) 0.0345(8) 0.0072(7)
O004 0.0644(8) 0.0436(7) 0.0862(10) 0.0162(7) -0.0021(7) 0.0065(6)
N005 0.0596(8) 0.0303(7) 0.0405(8) 0.0004(6) 0.0122(6) 0.0008(6)
O006 0.0989(11) 0.0337(6) 0.0744(10) 0.0014(6) 0.0074(8) -0.0034(6)
C007 0.0527(9) 0.0294(7) 0.0477(10) 0.0014(7) 0.0181(7) 0.0013(7)
C008 0.0494(9) 0.0306(8) 0.0397(10) -0.0028(7) 0.0084(7) -0.0040(6)
C009 0.0495(9) 0.0355(8) 0.0416(9) 0.0015(7) 0.0075(7) -0.0002(7)
C00A 0.0504(9) 0.0365(8) 0.0450(10) -0.0007(7) 0.0083(7) 0.0020(7)
C00B 0.0534(9) 0.0329(8) 0.0535(11) -0.0014(7) 0.0154(8) 0.0020(7)
C00C 0.0488(9) 0.0338(8) 0.0533(11) 0.0074(7) 0.0134(8) 0.0047(7)
C00D 0.0576(10) 0.0391(8) 0.0362(9) 0.0001(7) 0.0088(7) -0.0049(7)
C00E 0.0532(9) 0.0316(8) 0.0454(10) 0.0034(7) 0.0100(7) 0.0032(6)
C00F 0.0595(10) 0.0364(8) 0.0434(10) -0.0047(7) 0.0112(8) -0.0053(7)
C00G 0.0607(10) 0.0322(8) 0.0590(12) 0.0030(8) 0.0141(9) 0.0037(7)
C00H 0.0548(10) 0.0518(10) 0.0543(11) 0.0028(9) 0.0107(8) 0.0015(8)
C00I 0.0602(11) 0.0427(9) 0.0496(11) -0.0011(8) 0.0036(8) 0.0041(8)
C00J 0.0572(10) 0.0495(10) 0.0455(10) 0.0018(8) 0.0023(8) -0.0072(8)
C00K 0.0682(11) 0.0369(9) 0.0630(12) -0.0037(8) 0.0236(9) 0.0091(8)
C00L 0.0757(12) 0.0583(11) 0.0486(11) -0.0078(9) 0.0107(9) -0.0145(10)
C00M 0.0934(15) 0.0436(10) 0.0613(13) -0.0164(9) 0.0257(11) -0.0029(10)
C00N 0.0681(12) 0.0594(12) 0.0462(11) 0.0071(9) 0.0026(9) 0.0125(9)
C00O 0.0733(12) 0.0457(10) 0.0618(13) 0.0160(9) 0.0126(10) 0.0131(9)
C00P 0.0757(12) 0.0559(11) 0.0478(11) 0.0058(9) 0.0209(9) -0.0061(9)
C00Q 0.0798(13) 0.0428(10) 0.0675(13) -0.0084(9) 0.0124(11) -0.0106(9)

loop_
_atom_type_symbol
_atom_type_description
_atom_type_scat_dispersion_real
_atom_type_scat_dispersion_imag
_atom_type_scat_source
C C 0.0033 0.0016 'International Tables Vol C Tables 4.2.6.8 and 6.1.1.4'
H H 0.0000 0.0000 'International Tables Vol C Tables 4.2.6.8 and 6.1.1.4'
N N 0.0061 0.0033 'International Tables Vol C Tables 4.2.6.8 and 6.1.1.4'
O O 0.0106 0.0060 'International Tables Vol C Tables 4.2.6.8 and 6.1.1.4'

loop_
_geom_angle_atom_site_label_1
_geom_angle_atom_site_label_2
_geom_angle_atom_site_label_3
_geom_angle
_geom_angle_site_symmetry_1
_geom_angle_site_symmetry_3
_geom_angle_publ_flag
C00A O002 C00Q 104.94(14) . . ?
C008 N005 C00E 123.24(14) . . ?
C00F N005 C008 112.44(13) . . ?
C00F N005 C00E 124.31(14) . . ?
C00G O006 C00Q 105.39(13) . . ?
C00B C007 C00C 121.97(14) . . ?
C00K C007 C00B 118.52(16) . . ?
C00K C007 C00C 119.31(15) . . ?
O001 C008 N005 124.97(15) . . ?
O001 C008 C009 127.46(15) . . ?
N005 C008 C009 107.57(14) . . ?
C008 C009 C00C 121.13(15) . . ?
C008 C009 C00D 106.35(13) . . ?
C008 C009 C00J 111.99(13) . . ?
C00C C009 C00D 119.89(14) . . ?
C00C C009 C00J 121.80(14) . . ?
C00J C009 C00D 59.56(12) . . ?
O002 C00A C00E 128.61(15) . . ?
O002 C00A C00G 110.36(14) . . ?
C00G C00A C00E 121.02(16) . . ?
C007 C00B H00B 119.7 . . ?
C00H C00B C007 120.61(15) . . ?
C00H C00B H00B 119.7 . . ?
O004 C00C C007 121.47(15) . . ?
O004 C00C C009 120.17(16) . . ?
C007 C00C C009 118.22(13) . . ?
C00F C00D C009 104.54(13) . . ?
C00F C00D C00J 114.34(15) . . ?
C00F C00D C00P 118.53(16) . . ?
C00J C00D C009 59.17(11) . . ?
C00P C00D C009 124.16(15) . . ?
C00P C00D C00J 121.67(15) . . ?
C00A C00E N005 121.73(15) . . ?
C00A C00E C00I 117.23(15) . . ?
C00I C00E N005 121.00(15) . . ?
O003 C00F N005 124.66(16) . . ?
O003 C00F C00D 126.87(17) . . ?
N005 C00F C00D 108.43(14) . . ?
C00A C00G O006 109.60(16) . . ?
C00O C00G O006 127.78(16) . . ?
C00O C00G C00A 122.63(16) . . ?
C00B C00H H00H 120.1 . . ?
C00L C00H C00B 119.86(17) . . ?
C00L C00H H00H 120.1 . . ?
C00E C00I H00I 119.5 . . ?
C00N C00I C00E 120.95(17) . . ?
C00N C00I H00I 119.5 . . ?
C009 C00J C00D 61.28(11) . . ?
C009 C00J H00A 117.6 . . ?
C009 C00J H00C 117.6 . . ?
C00D C00J H00A 117.6 . . ?
C00D C00J H00C 117.6 . . ?
H00A C00J H00C 114.7 . . ?
C007 C00K H00K 119.7 . . ?
C00M C00K C007 120.52(17) . . ?
C00M C00K H00K 119.7 . . ?
C00H C00L H00L 119.9 . . ?
C00H C00L C00M 120.21(18) . . ?
C00M C00L H00L 119.9 . . ?
C00K C00M C00L 120.27(17) . . ?
C00K C00M H00M 119.9 . . ?
C00L C00M H00M 119.9 . . ?
C00I C00N H00N 119.3 . . ?
C00I C00N C00O 121.34(18) . . ?
C00O C00N H00N 119.3 . . ?
C00G C00O C00N 116.80(17) . . ?
C00G C00O H00O 121.6 . . ?
C00N C00O H00O 121.6 . . ?
C00D C00P H00D 109.5 . . ?
C00D C00P H00E 109.5 . . ?
C00D C00P H00F 109.5 . . ?
H00D C00P H00E 109.5 . . ?
H00D C00P H00F 109.5 . . ?
H00E C00P H00F 109.5 . . ?
O002 C00Q H00G 110.1 . . ?
O002 C00Q H00J 110.1 . . ?
O006 C00Q O002 108.05(15) . . ?
O006 C00Q H00G 110.1 . . ?
O006 C00Q H00J 110.1 . . ?
H00G C00Q H00J 108.4 . . ?

loop_
_geom_bond_atom_site_label_1
_geom_bond_atom_site_label_2
_geom_bond_distance
_geom_bond_site_symmetry_2
_geom_bond_publ_flag
O001 C008 1.205(2) . ?
O002 C00A 1.363(2) . ?
O002 C00Q 1.436(2) . ?
O003 C00F 1.202(2) . ?
O004 C00C 1.218(2) . ?
N005 C008 1.400(2) . ?
N005 C00E 1.427(2) . ?
N005 C00F 1.399(2) . ?
O006 C00G 1.374(2) . ?
O006 C00Q 1.417(3) . ?
C007 C00B 1.391(2) . ?
C007 C00C 1.480(2) . ?
C007 C00K 1.391(2) . ?
C008 C009 1.490(2) . ?
C009 C00C 1.495(2) . ?
C009 C00D 1.531(2) . ?
C009 C00J 1.499(2) . ?
C00A C00E 1.374(2) . ?
C00A C00G 1.374(2) . ?
C00B H00B 0.9300 . ?
C00B C00H 1.378(3) . ?
C00D C00F 1.494(2) . ?
C00D C00J 1.505(3) . ?
C00D C00P 1.501(3) . ?
C00E C00I 1.395(2) . ?
C00G C00O 1.363(3) . ?
C00H H00H 0.9300 . ?
C00H C00L 1.374(3) . ?
C00I H00I 0.9300 . ?
C00I C00N 1.376(3) . ?
C00J H00A 0.9700 . ?
C00J H00C 0.9700 . ?
C00K H00K 0.9300 . ?
C00K C00M 1.370(3) . ?
C00L H00L 0.9300 . ?
C00L C00M 1.375(3) . ?
C00M H00M 0.9300 . ?
C00N H00N 0.9300 . ?
C00N C00O 1.391(3) . ?
C00O H00O 0.9300 . ?
C00P H00D 0.9600 . ?
C00P H00E 0.9600 . ?
C00P H00F 0.9600 . ?
C00Q H00G 0.9700 . ?
C00Q H00J 0.9700 . ?

loop_
_geom_torsion_atom_site_label_1
_geom_torsion_atom_site_label_2
_geom_torsion_atom_site_label_3
_geom_torsion_atom_site_label_4
_geom_torsion
_geom_torsion_site_symmetry_1
_geom_torsion_site_symmetry_2
_geom_torsion_site_symmetry_3
_geom_torsion_site_symmetry_4
_geom_torsion_publ_flag
O001 C008 C009 C00C 37.9(2) . . . . ?
O001 C008 C009 C00D 179.51(15) . . . . ?
O001 C008 C009 C00J -117.30(19) . . . . ?
O002 C00A C00E N005 3.8(3) . . . . ?
O002 C00A C00E C00I -178.38(17) . . . . ?
O002 C00A C00G O006 0.0(2) . . . . ?
O002 C00A C00G C00O -179.75(17) . . . . ?
N005 C008 C009 C00C -142.82(15) . . . . ?
N005 C008 C009 C00D -1.21(17) . . . . ?
N005 C008 C009 C00J 61.98(18) . . . . ?
N005 C00E C00I C00N 176.33(18) . . . . ?
O006 C00G C00O C00N 178.69(19) . . . . ?
C007 C00B C00H C00L 0.3(3) . . . . ?
C007 C00K C00M C00L -0.6(3) . . . . ?
C008 N005 C00E C00A 127.66(18) . . . . ?
C008 N005 C00E C00I -50.1(2) . . . . ?
C008 N005 C00F O003 169.19(16) . . . . ?
C008 N005 C00F C00D -8.73(18) . . . . ?
C008 C009 C00C O004 -145.98(18) . . . . ?
C008 C009 C00C C007 38.3(2) . . . . ?
C008 C009 C00D C00F -3.67(16) . . . . ?
C008 C009 C00D C00J 106.27(14) . . . . ?
C008 C009 C00D C00P -144.23(16) . . . . ?
C008 C009 C00J C00D -96.59(15) . . . . ?
C009 C00D C00F O003 -170.52(17) . . . . ?
C009 C00D C00F N005 7.35(17) . . . . ?
C00A O002 C00Q O006 -12.6(2) . . . . ?
C00A C00E C00I C00N -1.5(3) . . . . ?
C00A C00G C00O C00N -1.7(3) . . . . ?
C00B C007 C00C O004 -152.09(19) . . . . ?
C00B C007 C00C C009 23.6(2) . . . . ?
C00B C007 C00K C00M 0.1(3) . . . . ?
C00B C00H C00L C00M -0.8(3) . . . . ?
C00C C007 C00B C00H 174.89(17) . . . . ?
C00C C007 C00K C00M -174.85(18) . . . . ?
C00C C009 C00D C00F 138.51(14) . . . . ?
C00C C009 C00D C00J -111.54(17) . . . . ?
C00C C009 C00D C00P -2.0(2) . . . . ?
C00C C009 C00J C00D 108.40(18) . . . . ?
C00D C009 C00C O004 77.4(2) . . . . ?
C00D C009 C00C C007 -98.33(18) . . . . ?
C00E N005 C008 O001 4.4(2) . . . . ?
C00E N005 C008 C009 -174.91(14) . . . . ?
C00E N005 C00F O003 -9.7(3) . . . . ?
C00E N005 C00F C00D 172.41(14) . . . . ?
C00E C00A C00G O006 -178.80(17) . . . . ?
C00E C00A C00G C00O 1.5(3) . . . . ?
C00E C00I C00N C00O 1.3(3) . . . . ?
C00F N005 C008 O001 -174.49(15) . . . . ?
C00F N005 C008 C009 6.21(18) . . . . ?
C00F N005 C00E C00A -53.6(2) . . . . ?
C00F N005 C00E C00I 128.69(18) . . . . ?
C00F C00D C00J C009 92.91(15) . . . . ?
C00G O006 C00Q O002 12.6(2) . . . . ?
C00G C00A C00E N005 -177.67(16) . . . . ?
C00G C00A C00E C00I 0.1(3) . . . . ?
C00H C00L C00M C00K 1.0(3) . . . . ?
C00I C00N C00O C00G 0.3(3) . . . . ?
C00J C009 C00C O004 6.8(3) . . . . ?
C00J C009 C00C C007 -168.99(16) . . . . ?
C00J C009 C00D C00F -109.95(15) . . . . ?
C00J C009 C00D C00P 109.50(19) . . . . ?
C00J C00D C00F O003 127.1(2) . . . . ?
C00J C00D C00F N005 -55.01(18) . . . . ?
C00K C007 C00B C00H 0.1(3) . . . . ?
C00K C007 C00C O004 22.6(3) . . . . ?
C00K C007 C00C C009 -161.65(17) . . . . ?
C00P C00D C00F O003 -27.3(3) . . . . ?
C00P C00D C00F N005 150.60(15) . . . . ?
C00P C00D C00J C009 -113.59(18) . . . . ?
C00Q O002 C00A C00E -173.56(19) . . . . ?
C00Q O002 C00A C00G 7.8(2) . . . . ?
C00Q O006 C00G C00A -7.9(2) . . . . ?
C00Q O006 C00G C00O 171.8(2) . . . . ?
